data_7131209
loop_
_publ_author_name
'Wang, Peng'
'Hu, Jinlian'
'Xu, Zhuofan'
'Pu, Zhaofangzhou'
'Sato, Sota'
'Zhang, Xiaotao'
'Hu, Wenping'
'Sun, Zhe'

_publ_section_title
;
 Synthesis and structure elucidation of triarylmethyl radicals with
 anthryl substitution.
;
_journal_issue 14
_journal_name_full 'Chemical communications (Cambridge, England)'
_journal_page_first 2015
_journal_page_last 2018
_journal_paper_doi 10.1039/d2cc06083c
_journal_volume 59
_journal_year 2023
_chemical_formula_moiety 'C60 H63 Si'
_chemical_formula_sum 'C60 H63 Si'
_chemical_formula_weight 812.19
_space_group_crystal_system monoclinic
_space_group_IT_number 14
_space_group_name_Hall '-P 2ybc'
_space_group_name_H-M_alt 'P 1 21/c 1'
_atom_sites_solution_hydrogens geom
_audit_block_doi 10.5517/ccdc.csd.cc2d9q4l
_audit_creation_date 2023-01-10
_audit_creation_method
;
Olex2 1.5
(compiled 2021.11.18 svn.ra9532c28 for OlexSys, GUI svn.r6439)
;
_audit_update_record
;
2023-01-19 deposited with the CCDC.	2023-01-24 downloaded from the CCDC.
;
_cell_angle_alpha 90
_cell_angle_beta 106.295(5)
_cell_angle_gamma 90
_cell_formula_units_Z 4
_cell_length_a 22.5678(8)
_cell_length_b 17.3752(8)
_cell_length_c 12.8103(6)
_cell_measurement_reflns_used 929
_cell_measurement_temperature 160.00(10)
_cell_measurement_theta_max 58.8090
_cell_measurement_theta_min 2.0430
_cell_volume 4821.4(4)
_computing_cell_refinement 'CrysAlisPro 1.171.41.122a (Rigaku OD, 2021)'
_computing_data_collection 'CrysAlisPro 1.171.41.122a (Rigaku OD, 2021)'
_computing_data_reduction 'CrysAlisPro 1.171.41.122a (Rigaku OD, 2021)'
_computing_molecular_graphics 'Olex2 1.5 (Dolomanov et al., 2009)'
_computing_publication_material 'Olex2 1.5 (Dolomanov et al., 2009)'
_computing_structure_refinement 'SHELXL 2018/3 (Sheldrick, 2015)'
_computing_structure_solution 'SHELXT 2018/2 (Sheldrick, 2018)'
_diffrn_ambient_temperature 160.15
_diffrn_detector_area_resol_mean 10.0000
_diffrn_detector_type HyPix
_diffrn_measured_fraction_theta_full 0.835
_diffrn_measured_fraction_theta_max 0.835
_diffrn_measurement_details
;
List of Runs (angles in degrees, time in seconds):

  # Type    Start    End  Width  t~exp~   \w     \q     \k     \f   Frames
#--------------------------------------------------------------------------
  1  \w     -8.00 124.00   0.50    2.00    --   35.19  15.00  51.00  264
  2  \w   -129.00 -88.00   0.50   10.00    -- -100.00-111.00  95.00   82
  3  \w   -117.00 -44.00   0.50   10.00    -- -100.00 133.00 -92.00  146
  4  \w     28.00 147.00   0.50   10.00    --  107.62  15.00  51.00  238
  5  \w     62.00 118.00   0.50    2.00    --   35.19 179.00 -60.00  112
  6  \w    -48.00 -23.00   0.50   10.00    -- -100.00  45.00 150.00   50
  7  \w     34.00  59.00   0.50   10.00    --  107.62-111.00  30.00   50
  8  \w     24.00 106.00   0.50   10.00    --  107.62 -94.00  60.00  164
  9  \w     35.00  62.00   0.50   10.00    --  107.62 -61.00 150.00   54
 10  \w     76.00 108.00   0.50   10.00    --  107.62-111.00  30.00   64
 11  \w     30.00  56.00   0.50   10.00    --  107.62-111.00  60.00   52
 12  \w     69.00  95.00   0.50   10.00    --  107.62-111.00  60.00   52
 13  \w     27.00  53.00   0.50   10.00    --  107.62 -45.00  60.00   52
;
_diffrn_measurement_device 'four-circle diffractometer'
_diffrn_measurement_device_type 'ROD, Synergy Custom system, HyPix'
_diffrn_measurement_method '\w scans'
_diffrn_radiation_type CuK\a
_diffrn_radiation_wavelength 1.54184
_diffrn_reflns_av_R_equivalents 0.0445
_diffrn_reflns_av_unetI/netI 0.0598
_diffrn_reflns_Laue_measured_fraction_full 0.835
_diffrn_reflns_Laue_measured_fraction_max 0.835
_diffrn_reflns_limit_h_max 26
_diffrn_reflns_limit_h_min -26
_diffrn_reflns_limit_k_max 20
_diffrn_reflns_limit_k_min -20
_diffrn_reflns_limit_l_max 6
_diffrn_reflns_limit_l_min -15
_diffrn_reflns_number 13422
_diffrn_reflns_point_group_measured_fraction_full 0.835
_diffrn_reflns_point_group_measured_fraction_max 0.835
_diffrn_reflns_theta_full 66.598
_diffrn_reflns_theta_max 66.598
_diffrn_reflns_theta_min 4.405
_exptl_absorpt_coefficient_mu 0.697
_exptl_absorpt_correction_T_max 1.00000
_exptl_absorpt_correction_T_min 0.07921
_exptl_absorpt_correction_type multi-scan
_exptl_absorpt_process_details
;
CrysAlisPro 1.171.41.122a (Rigaku Oxford Diffraction, 2021)
Empirical absorption correction using spherical harmonics,
implemented in SCALE3 ABSPACK scaling algorithm.
;
_exptl_crystal_colour 'clear intense orange'
_exptl_crystal_density_diffrn 1.119
_exptl_crystal_description block
_exptl_crystal_F_000 1748
_exptl_crystal_size_max 0.1
_exptl_crystal_size_mid 0.03
_exptl_crystal_size_min 0.03
_refine_diff_density_max 0.351
_refine_diff_density_min -0.202
_refine_diff_density_rms 0.053
_refine_ls_extinction_method none
_refine_ls_goodness_of_fit_ref 1.004
_refine_ls_hydrogen_treatment constr
_refine_ls_matrix_type full
_refine_ls_number_parameters 633
_refine_ls_number_reflns 7116
_refine_ls_number_restraints 182
_refine_ls_restrained_S_all 1.039
_refine_ls_R_factor_all 0.1410
_refine_ls_R_factor_gt 0.0825
_refine_ls_shift/su_max 0.001
_refine_ls_shift/su_mean 0.000
_refine_ls_structure_factor_coef Fsqd
_refine_ls_weighting_details 'w=1/[\s^2^(Fo^2^)+(0.1292P)^2^] where P=(Fo^2^+2Fc^2^)/3'
_refine_ls_weighting_scheme calc
_refine_ls_wR_factor_gt 0.2005
_refine_ls_wR_factor_ref 0.2381
_reflns_Friedel_coverage 0.000
_reflns_number_gt 3974
_reflns_number_total 7116
_reflns_threshold_expression 'I > 2\s(I)'
_twin_special_details
;
Component 2 rotated by 179.6235\% 
around [1.00 0.01 0.01] (reciprocal) or [0.88 0.01 0.47] (direct)
;
_cod_data_source_file d2cc06083c2.cif
_cod_data_source_block exp_824_11
_cod_depositor_comments 'Adding full bibliography for 7131209--7131211.cif.'
_cod_database_code 7131209
_shelx_shelxl_version_number 2018/3
_shelx_space_group_comment
;
The symmetry employed for this shelxl refinement is uniquely defined
by the following loop, which should always be used as a source of
symmetry information in preference to the above space-group names.
They are only intended as comments.
;
_shelx_estimated_absorpt_t_max 0.979
_shelx_estimated_absorpt_t_min 0.934
_olex2_refinement_description
;
1. Fixed Uiso
 At 1.2 times of:
  All C(H) groups
 At 1.5 times of:
  All C(H,H,H) groups
2. Restrained distances
 C57-C58A \\sim C57-C58
 with sigma of 0.02
 C57-C60A \\sim C57-C60
 with sigma of 0.02
 C57-C59A \\sim C57-C59
 with sigma of 0.02
 C54A-C56A \\sim C54-C56
 with sigma of 0.04
 C55A-C56A \\sim C55-C56
 with sigma of 0.04
 C5-C53A \\sim C5-C53
 with sigma of 0.02
 C53A-C55A \\sim C53-C55
 with sigma of 0.02
 C53A-C54A \\sim C53-C54
 with sigma of 0.02
 C53A-C56A \\sim C53-C56
 with sigma of 0.02
 C55A-C54A \\sim C55-C54
 with sigma of 0.04
 C5-C55A \\sim C5-C55
 with sigma of 0.04
 C5-C54A \\sim C5-C54
 with sigma of 0.04
 C5-C56A \\sim C5-C56
 with sigma of 0.04
 C46-C44 \\sim C44-C45
 with sigma of 0.02
3. Rigid bond restraints
 Si1, C44, C45, C46
 with sigma for 1-2 distances of 0.01 and sigma for 1-3 distances of 0.01
4. Uiso/Uaniso restraints and constraints
C53 \\sim C54 \\sim C54A \\sim C56 \\sim C56A \\sim C55 \\sim C55A: within 2A
with sigma of 0.01 and sigma for terminal atoms of 0.02 within 2A
C57 \\sim C59 \\sim C59A \\sim C58 \\sim C58A \\sim C60A \\sim C60: within 2A
with sigma of 0.01 and sigma for terminal atoms of 0.02 within 2A
Si1 \\sim C44 \\sim C45 \\sim C46: within 2A with sigma of 0.01 and sigma for
terminal atoms of 0.02 within 2A
5. Others
 Sof(C59)=Sof(H59D)=Sof(H59E)=Sof(H59F)=Sof(C58)=Sof(H58D)=Sof(H58E)=Sof(H58F)=
 Sof(C60)=Sof(H60D)=Sof(H60E)=Sof(H60F)=1-FVAR(1)
 Sof(C58A)=Sof(H58A)=Sof(H58B)=Sof(H58C)=Sof(C60A)=Sof(H60A)=Sof(H60B)=
 Sof(H60C)=Sof(C59A)=Sof(H59A)=Sof(H59B)=Sof(H59C)=FVAR(1)
 Sof(C54)=Sof(H54D)=Sof(H54E)=Sof(H54F)=Sof(C53)=Sof(C55)=Sof(H55D)=Sof(H55E)=
 Sof(H55F)=Sof(C56)=Sof(H56D)=Sof(H56E)=Sof(H56F)=1-FVAR(2)
 Sof(C53A)=Sof(C55A)=Sof(H55A)=Sof(H55B)=Sof(H55C)=Sof(C54A)=Sof(H54A)=
 Sof(H54B)=Sof(H54C)=Sof(C56A)=Sof(H56A)=Sof(H56B)=Sof(H56C)=FVAR(2)
6.a Ternary CH refined with riding coordinates:
 C50(H50), C47(H47), C44(H44)
6.b Aromatic/amide H refined with riding coordinates:
 C23(H23), C26(H26), C10(H10), C7(H7), C4(H4), C12(H12), C13(H13), C16(H16),
 C3(H3), C30(H30), C6(H6), C9(H9), C25(H25), C37(H37), C17(H17), C40(H40),
 C19(H19), C38(H38), C24(H24), C33(H33), C39(H39), C32(H32), C18(H18), C31(H31)
6.c Idealised Me refined as rotating group:
 C58A(H58A,H58B,H58C), C52(H52A,H52B,H52C), C55A(H55A,H55B,H55C), C54A(H54A,
 H54B,H54C), C56A(H56A,H56B,H56C), C51(H51A,H51B,H51C), C60A(H60A,H60B,H60C),
 C49(H49A,H49B,H49C), C59A(H59A,H59B,H59C), C46(H46A,H46B,H46C), C48(H48A,H48B,
 H48C), C59(H59D,H59E,H59F), C58(H58D,H58E,H58F), C60(H60D,H60E,H60F), C54(H54D,
 H54E,H54F), C55(H55D,H55E,H55F), C56(H56D,H56E,H56F), C45(H45A,H45B,H45C)
;
_olex2_submission_special_instructions 'No special instructions were received'
_oxdiff_exptl_absorpt_empirical_details
;
Empirical correction (ABSPACK) includes:
- Absorption correction using spherical harmonics
- Frame scaling
;

loop_
_space_group_symop_operation_xyz
'x, y, z'
'-x, y+1/2, -z+1/2'
'-x, -y, -z'
'x, -y-1/2, z-1/2'

loop_
_atom_site_label
_atom_site_type_symbol
_atom_site_fract_x
_atom_site_fract_y
_atom_site_fract_z
_atom_site_U_iso_or_equiv
_atom_site_adp_type
_atom_site_occupancy
_atom_site_site_symmetry_order
_atom_site_calc_flag
_atom_site_refinement_flags_posn
_atom_site_refinement_flags_adp
_atom_site_refinement_flags_occupancy
_atom_site_disorder_assembly
_atom_site_disorder_group
Si1 Si 0.85810(6) 0.93770(10) 0.90879(14) 0.0797(5) Uani 1 1 d . U . . .
C2 C 0.23437(17) 0.7514(2) 0.4813(4) 0.0539(10) Uani 1 1 d . . . . .
C14 C 0.35138(17) 0.7499(2) 0.5227(4) 0.0535(9) Uani 1 1 d . . . . .
C27 C 0.36829(17) 0.8247(2) 0.5000(3) 0.0534(10) Uani 1 1 d . . . . .
C21 C 0.47147(17) 0.8071(2) 0.6287(4) 0.0559(10) Uani 1 1 d . . . . .
C22 C 0.42837(17) 0.8545(2) 0.5554(4) 0.0572(10) Uani 1 1 d . . . . .
C15 C 0.39395(18) 0.7043(2) 0.6010(4) 0.0564(10) Uani 1 1 d . . . . .
C8 C 0.28813(17) 0.6495(2) 0.3976(3) 0.0524(10) Uani 1 1 d . . . . .
C1 C 0.29004(18) 0.7172(2) 0.4649(4) 0.0560(10) Uani 1 1 d . . . . .
C41 C 0.58273(18) 0.8214(2) 0.6351(4) 0.0574(10) Uani 1 1 d . . . . .
C20 C 0.45459(18) 0.7329(2) 0.6518(4) 0.0573(10) Uani 1 1 d . . . . .
C36 C 0.64551(19) 0.8436(3) 0.6919(4) 0.0622(12) Uani 1 1 d . . . . .
C5 C 0.12667(18) 0.8185(3) 0.5167(4) 0.0608(11) Uani 1 1 d D . . . .
C28 C 0.53568(18) 0.8357(2) 0.6841(4) 0.0588(11) Uani 1 1 d . . . . .
C23 C 0.44316(18) 0.9312(2) 0.5341(4) 0.0653(12) Uani 1 1 d . . . . .
H23 H 0.482651 0.951349 0.570837 0.078 Uiso 1 1 calc R U . . .
C26 C 0.32783(17) 0.8735(3) 0.4218(4) 0.0607(11) Uani 1 1 d . . . . .
H26 H 0.288672 0.854389 0.381459 0.073 Uiso 1 1 calc R U . . .
C10 C 0.2441(2) 0.5269(3) 0.3237(4) 0.0631(11) Uani 1 1 d . . . . .
H10 H 0.213010 0.489049 0.318256 0.076 Uiso 1 1 calc R U . . .
C7 C 0.17613(18) 0.7447(3) 0.4046(4) 0.0593(10) Uani 1 1 d . . . . .
H7 H 0.172652 0.717675 0.338672 0.071 Uiso 1 1 calc R U . . .
C34 C 0.61089(19) 0.8947(3) 0.8413(4) 0.0626(11) Uani 1 1 d . . . . .
C11 C 0.2890(2) 0.5161(3) 0.2685(4) 0.0629(11) Uani 1 1 d . . . . .
C29 C 0.54830(19) 0.8702(2) 0.7860(4) 0.0597(11) Uani 1 1 d . . . . .
C4 C 0.18447(19) 0.8271(3) 0.5909(4) 0.0607(11) Uani 1 1 d . . . . .
H4 H 0.188280 0.855939 0.655449 0.073 Uiso 1 1 calc R U . . .
C12 C 0.3333(2) 0.5735(3) 0.2804(4) 0.0632(11) Uani 1 1 d . . . . .
H12 H 0.364162 0.568322 0.243497 0.076 Uiso 1 1 calc R U . . .
C13 C 0.33389(18) 0.6372(3) 0.3439(4) 0.0582(10) Uani 1 1 d . . . . .
H13 H 0.365968 0.674046 0.351741 0.070 Uiso 1 1 calc R U . . .
C16 C 0.3781(2) 0.6311(3) 0.6350(4) 0.0673(12) Uani 1 1 d . . . . .
H16 H 0.337501 0.611890 0.604906 0.081 Uiso 1 1 calc R U . . .
C3 C 0.23634(19) 0.7946(3) 0.5726(4) 0.0600(11) Uani 1 1 d . . . . .
H3 H 0.275053 0.802235 0.625025 0.072 Uiso 1 1 calc R U . . .
C30 C 0.5033(2) 0.8812(3) 0.8418(4) 0.0664(12) Uani 1 1 d . . . . .
H30 H 0.461987 0.866389 0.806546 0.080 Uiso 1 1 calc R U . . .
C6 C 0.12430(18) 0.7765(3) 0.4228(4) 0.0655(12) Uani 1 1 d . . . . .
H6 H 0.085630 0.769726 0.369961 0.079 Uiso 1 1 calc R U . . .
C9 C 0.24451(19) 0.5913(2) 0.3854(4) 0.0599(10) Uani 1 1 d . . . . .
H9 H 0.213370 0.596433 0.421717 0.072 Uiso 1 1 calc R U . . .
C35 C 0.65803(19) 0.8808(3) 0.7925(4) 0.0630(12) Uani 1 1 d . . . . .
C25 C 0.34377(19) 0.9458(3) 0.4040(4) 0.0696(12) Uani 1 1 d . . . . .
H25 H 0.315749 0.976905 0.351750 0.084 Uiso 1 1 calc R U . . .
C37 C 0.6928(2) 0.8257(3) 0.6410(4) 0.0671(12) Uani 1 1 d . . . . .
H37 H 0.734248 0.840205 0.675914 0.081 Uiso 1 1 calc R U . . .
C17 C 0.4194(2) 0.5882(3) 0.7092(4) 0.0751(13) Uani 1 1 d . . . . .
H17 H 0.407295 0.539607 0.730433 0.090 Uiso 1 1 calc R U . . .
C40 C 0.5717(2) 0.7855(3) 0.5324(4) 0.0691(12) Uani 1 1 d . . . . .
H40 H 0.530608 0.772434 0.493265 0.083 Uiso 1 1 calc R U . . .
C19 C 0.4968(2) 0.6840(3) 0.7280(4) 0.0693(12) Uani 1 1 d . . . . .
H19 H 0.537820 0.701383 0.759847 0.083 Uiso 1 1 calc R U . . .
C38 C 0.6800(2) 0.7888(3) 0.5448(4) 0.0738(13) Uani 1 1 d . . . . .
H38 H 0.712556 0.775871 0.514430 0.089 Uiso 1 1 calc R U . . .
C42 C 0.7205(2) 0.9036(3) 0.8448(4) 0.0710(13) Uani 1 1 d . . . . .
C24 C 0.4025(2) 0.9763(3) 0.4627(5) 0.0759(14) Uani 1 1 d . . . . .
H24 H 0.412757 1.028099 0.451587 0.091 Uiso 1 1 calc R U . . .
C53A C 0.0679(3) 0.8512(4) 0.5387(8) 0.068(2) Uani 0.72(2) 1 d D . P A 1
C33 C 0.6226(2) 0.9290(3) 0.9456(4) 0.0702(13) Uani 1 1 d . . . . .
H33 H 0.663023 0.946336 0.981789 0.084 Uiso 1 1 calc R U . . .
C39 C 0.6181(2) 0.7691(3) 0.4883(4) 0.0717(12) Uani 1 1 d . . . . .
H39 H 0.609410 0.744427 0.419470 0.086 Uiso 1 1 calc R U . . .
C57 C 0.2871(2) 0.4465(3) 0.1953(4) 0.0753(13) Uani 1 1 d D U . . .
C43 C 0.7741(2) 0.9191(3) 0.8781(4) 0.0768(14) Uani 1 1 d . . . . .
C32 C 0.5769(2) 0.9373(3) 0.9947(4) 0.0776(14) Uani 1 1 d . . . . .
H32 H 0.585940 0.960583 1.064453 0.093 Uiso 1 1 calc R U . . .
C18 C 0.4802(2) 0.6147(3) 0.7555(5) 0.0803(14) Uani 1 1 d . . . . .
H18 H 0.509183 0.583507 0.805947 0.096 Uiso 1 1 calc R U . . .
C31 C 0.5159(2) 0.9118(3) 0.9436(4) 0.0762(13) Uani 1 1 d . . . . .
H31 H 0.484543 0.916112 0.979554 0.091 Uiso 1 1 calc R U . . .
C50 C 0.8673(3) 1.0264(4) 0.8354(6) 0.0989(19) Uani 1 1 d . . . . .
H50 H 0.912537 1.036691 0.850533 0.119 Uiso 1 1 calc R U . . .
C47 C 0.8869(3) 0.9464(6) 1.0621(7) 0.132(3) Uani 1 1 d . . . . .
H47 H 0.862121 0.989166 1.081160 0.158 Uiso 1 1 calc R U . . .
C58A C 0.2357(6) 0.4559(9) 0.0921(9) 0.097(4) Uani 0.670(15) 1 d D U P B 1
H58A H 0.195928 0.455319 0.108915 0.145 Uiso 0.670(15) 1 calc R U P B 1
H58B H 0.237073 0.413535 0.042339 0.145 Uiso 0.670(15) 1 calc R U P B 1
H58C H 0.240600 0.504980 0.057760 0.145 Uiso 0.670(15) 1 calc R U P B 1
C52 C 0.8380(5) 1.0960(4) 0.8743(8) 0.149(4) Uani 1 1 d . . . . .
H52A H 0.793049 1.093230 0.845061 0.223 Uiso 1 1 calc R U . . .
H52B H 0.853126 1.143299 0.848777 0.223 Uiso 1 1 calc R U . . .
H52C H 0.849189 1.096130 0.953925 0.223 Uiso 1 1 calc R U . . .
C55A C 0.0265(6) 0.8884(10) 0.4382(11) 0.117(4) Uani 0.72(2) 1 d D U P A 1
H55A H -0.010193 0.909262 0.454647 0.175 Uiso 0.72(2) 1 calc R U P A 1
H55B H 0.014033 0.850057 0.380136 0.175 Uiso 0.72(2) 1 calc R U P A 1
H55C H 0.048932 0.930242 0.414579 0.175 Uiso 0.72(2) 1 calc R U P A 1
C54A C 0.0819(4) 0.9082(8) 0.6315(11) 0.096(4) Uani 0.72(2) 1 d D U P A 1
H54A H 0.043099 0.927247 0.642193 0.144 Uiso 0.72(2) 1 calc R U P A 1
H54B H 0.105375 0.951481 0.614348 0.144 Uiso 0.72(2) 1 calc R U P A 1
H54C H 0.106177 0.882905 0.698131 0.144 Uiso 0.72(2) 1 calc R U P A 1
C56A C 0.0331(6) 0.7815(8) 0.5721(15) 0.113(4) Uani 0.72(2) 1 d D U P A 1
H56A H 0.063230 0.745845 0.617410 0.170 Uiso 0.72(2) 1 calc R U P A 1
H56B H 0.008968 0.754719 0.506666 0.170 Uiso 0.72(2) 1 calc R U P A 1
H56C H 0.005425 0.800291 0.613311 0.170 Uiso 0.72(2) 1 calc R U P A 1
C51 C 0.8395(4) 1.0199(5) 0.7096(6) 0.129(3) Uani 1 1 d . . . . .
H51A H 0.855693 0.973603 0.683371 0.193 Uiso 1 1 calc R U . . .
H51B H 0.851036 1.065399 0.674570 0.193 Uiso 1 1 calc R U . . .
H51C H 0.794467 1.016476 0.691927 0.193 Uiso 1 1 calc R U . . .
C60A C 0.2807(6) 0.3724(5) 0.2543(8) 0.088(3) Uani 0.670(15) 1 d D U P B 1
H60A H 0.313469 0.369855 0.323182 0.131 Uiso 0.670(15) 1 calc R U P B 1
H60B H 0.284276 0.328222 0.208847 0.131 Uiso 0.670(15) 1 calc R U P B 1
H60C H 0.240381 0.371284 0.268918 0.131 Uiso 0.670(15) 1 calc R U P B 1
C49 C 0.8761(5) 0.8798(7) 1.1254(9) 0.171(4) Uani 1 1 d . . . . .
H49A H 0.831698 0.874371 1.116453 0.257 Uiso 1 1 calc R U . . .
H49B H 0.897629 0.887637 1.202462 0.257 Uiso 1 1 calc R U . . .
H49C H 0.891677 0.833073 1.099380 0.257 Uiso 1 1 calc R U . . .
C59A C 0.3496(4) 0.4373(8) 0.1680(12) 0.099(3) Uani 0.670(15) 1 d D U P B 1
H59A H 0.356352 0.482059 0.126157 0.149 Uiso 0.670(15) 1 calc R U P B 1
H59B H 0.348589 0.390485 0.124965 0.149 Uiso 0.670(15) 1 calc R U P B 1
H59C H 0.383149 0.433720 0.235603 0.149 Uiso 0.670(15) 1 calc R U P B 1
C44 C 0.8902(4) 0.8494(5) 0.8609(9) 0.147(2) Uani 1 1 d D U . . .
H44 H 0.926314 0.846695 0.927286 0.177 Uiso 1 1 calc R U . . .
C46 C 0.8664(4) 0.7739(5) 0.8814(11) 0.193(4) Uani 1 1 d D U . . .
H46A H 0.828711 0.762179 0.823474 0.290 Uiso 1 1 calc R U . . .
H46B H 0.856920 0.774906 0.951580 0.290 Uiso 1 1 calc R U . . .
H46C H 0.897492 0.734290 0.882949 0.290 Uiso 1 1 calc R U . . .
C48 C 0.9525(4) 0.9726(11) 1.1016(8) 0.267(10) Uani 1 1 d . . . . .
H48A H 0.979867 0.931351 1.091076 0.400 Uiso 1 1 calc R U . . .
H48B H 0.962343 0.985457 1.179072 0.400 Uiso 1 1 calc R U . . .
H48C H 0.958293 1.018210 1.060511 0.400 Uiso 1 1 calc R U . . .
C59 C 0.3467(9) 0.4031(15) 0.220(2) 0.101(5) Uani 0.330(15) 1 d D U P B 2
H59D H 0.381254 0.439297 0.242897 0.152 Uiso 0.330(15) 1 calc R U P B 2
H59E H 0.349419 0.375582 0.154771 0.152 Uiso 0.330(15) 1 calc R U P B 2
H59F H 0.348492 0.366135 0.278570 0.152 Uiso 0.330(15) 1 calc R U P B 2
C58 C 0.2584(12) 0.4730(18) 0.0795(14) 0.087(6) Uani 0.330(15) 1 d D U P B 2
H58D H 0.216012 0.490339 0.071425 0.130 Uiso 0.330(15) 1 calc R U P B 2
H58E H 0.257892 0.430128 0.029500 0.130 Uiso 0.330(15) 1 calc R U P B 2
H58F H 0.282659 0.515521 0.062659 0.130 Uiso 0.330(15) 1 calc R U P B 2
C60 C 0.2412(11) 0.3815(11) 0.209(2) 0.099(5) Uani 0.330(15) 1 d D U P B 2
H60D H 0.241169 0.378763 0.285700 0.148 Uiso 0.330(15) 1 calc R U P B 2
H60E H 0.254468 0.331938 0.187074 0.148 Uiso 0.330(15) 1 calc R U P B 2
H60F H 0.199503 0.393414 0.163873 0.148 Uiso 0.330(15) 1 calc R U P B 2
C54 C 0.0792(11) 0.9362(15) 0.571(3) 0.107(6) Uani 0.28(2) 1 d D U P A 2
H54D H 0.045097 0.953809 0.598757 0.160 Uiso 0.28(2) 1 calc R U P A 2
H54E H 0.082550 0.969666 0.511756 0.160 Uiso 0.28(2) 1 calc R U P A 2
H54F H 0.117832 0.937998 0.630202 0.160 Uiso 0.28(2) 1 calc R U P A 2
C53 C 0.0670(9) 0.8546(14) 0.530(2) 0.108(6) Uani 0.28(2) 1 d D U P A 2
C55 C 0.0144(13) 0.854(2) 0.428(3) 0.114(8) Uani 0.28(2) 1 d D U P A 2
H55D H -0.004393 0.802557 0.417676 0.170 Uiso 0.28(2) 1 calc R U P A 2
H55E H 0.029736 0.866750 0.366024 0.170 Uiso 0.28(2) 1 calc R U P A 2
H55F H -0.016609 0.891850 0.434254 0.170 Uiso 0.28(2) 1 calc R U P A 2
C56 C 0.0497(14) 0.804(2) 0.618(3) 0.105(6) Uani 0.28(2) 1 d D U P A 2
H56D H 0.079891 0.812049 0.689038 0.158 Uiso 0.28(2) 1 calc R U P A 2
H56E H 0.049948 0.749362 0.597989 0.158 Uiso 0.28(2) 1 calc R U P A 2
H56F H 0.008475 0.817898 0.622738 0.158 Uiso 0.28(2) 1 calc R U P A 2
C45 C 0.9274(7) 0.8535(8) 0.7907(10) 0.231(5) Uani 1 1 d D U . . .
H45A H 0.901345 0.857649 0.715528 0.347 Uiso 1 1 calc R U . . .
H45B H 0.952841 0.806995 0.798463 0.347 Uiso 1 1 calc R U . . .
H45C H 0.954239 0.898815 0.808676 0.347 Uiso 1 1 calc R U . . .

loop_
_atom_site_aniso_label
_atom_site_aniso_U_11
_atom_site_aniso_U_22
_atom_site_aniso_U_33
_atom_site_aniso_U_23
_atom_site_aniso_U_13
_atom_site_aniso_U_12
Si1 0.0457(6) 0.0929(10) 0.0920(11) -0.0076(9) 0.0054(6) -0.0013(6)
C2 0.0476(19) 0.049(2) 0.062(3) -0.002(2) 0.0111(19) -0.0040(17)
C14 0.0448(18) 0.051(2) 0.065(3) -0.008(2) 0.0157(19) -0.0021(17)
C27 0.0441(19) 0.053(2) 0.059(3) -0.002(2) 0.0074(18) 0.0031(17)
C21 0.0455(19) 0.054(2) 0.063(3) -0.002(2) 0.0065(19) -0.0015(17)
C22 0.0456(19) 0.053(2) 0.069(3) -0.002(2) 0.0092(19) 0.0026(17)
C15 0.054(2) 0.047(2) 0.065(3) -0.005(2) 0.012(2) -0.0001(17)
C8 0.0435(18) 0.054(2) 0.057(2) -0.003(2) 0.0091(18) -0.0007(16)
C1 0.049(2) 0.055(2) 0.061(3) -0.001(2) 0.0108(19) -0.0024(18)
C41 0.049(2) 0.053(2) 0.063(3) 0.007(2) 0.005(2) 0.0014(18)
C20 0.049(2) 0.052(2) 0.063(3) 0.005(2) 0.0039(19) 0.0019(17)
C36 0.050(2) 0.053(2) 0.076(3) 0.014(2) 0.007(2) 0.0006(18)
C5 0.052(2) 0.059(3) 0.072(3) 0.004(2) 0.018(2) 0.0025(19)
C28 0.050(2) 0.045(2) 0.073(3) 0.004(2) 0.004(2) -0.0034(17)
C23 0.045(2) 0.053(2) 0.090(3) 0.005(2) 0.007(2) -0.0038(18)
C26 0.0416(19) 0.060(2) 0.074(3) 0.007(2) 0.006(2) -0.0018(18)
C10 0.059(2) 0.057(2) 0.071(3) -0.003(2) 0.015(2) -0.0047(19)
C7 0.051(2) 0.063(3) 0.061(3) -0.014(2) 0.012(2) -0.0018(19)
C34 0.056(2) 0.055(2) 0.068(3) 0.007(2) 0.003(2) -0.0054(19)
C11 0.063(2) 0.065(3) 0.055(3) 0.003(2) 0.008(2) 0.010(2)
C29 0.053(2) 0.048(2) 0.068(3) 0.004(2) 0.000(2) -0.0025(18)
C4 0.059(2) 0.061(3) 0.062(3) -0.015(2) 0.015(2) 0.0018(19)
C12 0.060(2) 0.068(3) 0.064(3) 0.001(2) 0.022(2) 0.009(2)
C13 0.049(2) 0.064(3) 0.062(3) 0.003(2) 0.016(2) -0.0011(18)
C16 0.061(2) 0.063(3) 0.070(3) -0.001(3) 0.006(2) -0.012(2)
C3 0.049(2) 0.064(3) 0.061(3) -0.006(2) 0.0059(19) -0.0057(19)
C30 0.058(2) 0.060(3) 0.076(3) -0.003(3) 0.009(2) 0.001(2)
C6 0.044(2) 0.075(3) 0.069(3) -0.008(3) 0.001(2) 0.0015(19)
C9 0.058(2) 0.058(2) 0.066(3) -0.008(2) 0.020(2) -0.0026(19)
C35 0.057(2) 0.058(3) 0.063(3) 0.009(2) -0.003(2) -0.0103(19)
C25 0.049(2) 0.073(3) 0.079(3) 0.018(3) 0.006(2) 0.009(2)
C37 0.051(2) 0.072(3) 0.074(3) 0.012(3) 0.010(2) 0.002(2)
C17 0.082(3) 0.054(3) 0.079(3) 0.014(3) 0.006(3) -0.010(2)
C40 0.054(2) 0.065(3) 0.083(3) 0.002(3) 0.011(2) 0.002(2)
C19 0.062(2) 0.058(3) 0.076(3) 0.006(2) 0.000(2) -0.005(2)
C38 0.059(3) 0.080(3) 0.082(4) 0.009(3) 0.019(2) 0.005(2)
C42 0.062(3) 0.071(3) 0.070(3) 0.008(3) 0.001(2) -0.010(2)
C24 0.056(2) 0.059(3) 0.103(4) 0.020(3) 0.008(3) -0.001(2)
C53A 0.046(4) 0.068(5) 0.087(6) -0.011(4) 0.015(4) 0.004(3)
C33 0.068(3) 0.067(3) 0.064(3) -0.002(3) 0.000(2) -0.013(2)
C39 0.071(3) 0.070(3) 0.071(3) -0.001(3) 0.015(2) 0.001(2)
C57 0.082(3) 0.075(3) 0.068(3) -0.018(3) 0.018(2) 0.010(2)
C43 0.055(2) 0.084(3) 0.079(4) 0.003(3) -0.001(2) -0.008(2)
C32 0.087(3) 0.077(3) 0.058(3) -0.007(3) 0.004(3) -0.001(3)
C18 0.080(3) 0.065(3) 0.080(4) 0.010(3) -0.003(3) 0.000(2)
C31 0.077(3) 0.074(3) 0.077(4) -0.007(3) 0.021(3) 0.000(2)
C50 0.064(3) 0.120(5) 0.115(5) -0.018(4) 0.029(3) -0.020(3)
C47 0.064(3) 0.195(9) 0.130(6) 0.005(6) 0.015(4) -0.010(4)
C58A 0.103(8) 0.097(8) 0.072(6) -0.029(5) -0.005(6) 0.008(7)
C52 0.220(9) 0.086(5) 0.192(8) -0.018(5) 0.143(8) -0.022(5)
C55A 0.097(7) 0.145(11) 0.102(6) -0.003(7) 0.019(5) 0.067(7)
C54A 0.070(4) 0.115(7) 0.101(7) -0.026(6) 0.021(5) 0.027(5)
C56A 0.080(6) 0.135(9) 0.140(10) -0.013(7) 0.054(7) -0.005(5)
C51 0.114(5) 0.150(7) 0.113(6) 0.019(5) 0.017(5) -0.009(5)
C60A 0.115(7) 0.066(5) 0.076(6) -0.011(4) 0.018(5) 0.010(5)
C49 0.160(8) 0.197(10) 0.156(8) 0.077(8) 0.042(7) 0.068(8)
C59A 0.098(6) 0.094(7) 0.106(8) -0.035(6) 0.030(5) 0.016(5)
C44 0.129(5) 0.128(5) 0.199(6) -0.006(5) 0.068(5) 0.017(4)
C46 0.134(7) 0.107(5) 0.334(13) -0.028(7) 0.057(8) 0.006(5)
C48 0.099(6) 0.58(3) 0.110(7) -0.048(12) 0.005(5) -0.091(11)
C59 0.116(9) 0.088(10) 0.088(10) -0.007(8) 0.009(9) 0.033(9)
C58 0.094(12) 0.087(12) 0.074(9) -0.030(9) 0.014(9) 0.013(10)
C60 0.121(10) 0.080(9) 0.086(10) -0.029(8) 0.013(9) 0.004(9)
C54 0.083(9) 0.121(12) 0.114(12) -0.010(11) 0.024(10) 0.040(9)
C53 0.081(9) 0.129(11) 0.115(10) -0.013(10) 0.029(9) 0.033(9)
C55 0.082(11) 0.132(16) 0.119(12) -0.014(13) 0.015(10) 0.054(12)
C56 0.079(10) 0.138(12) 0.111(12) -0.012(11) 0.045(9) 0.017(10)
C45 0.321(13) 0.195(9) 0.237(11) 0.014(8) 0.177(9) 0.090(9)

loop_
_atom_type_symbol
_atom_type_description
_atom_type_scat_dispersion_real
_atom_type_scat_dispersion_imag
_atom_type_scat_source
C C 0.0181 0.0091 'International Tables Vol C Tables 4.2.6.8 and 6.1.1.4'
H H 0.0000 0.0000 'International Tables Vol C Tables 4.2.6.8 and 6.1.1.4'
Si Si 0.2541 0.3302 'International Tables Vol C Tables 4.2.6.8 and 6.1.1.4'

loop_
_geom_angle_atom_site_label_1
_geom_angle_atom_site_label_2
_geom_angle_atom_site_label_3
_geom_angle
_geom_angle_site_symmetry_1
_geom_angle_site_symmetry_3
_geom_angle_publ_flag
C43 Si1 C47 105.5(3) . . ?
C43 Si1 C44 104.7(3) . . ?
C50 Si1 C43 107.0(3) . . ?
C50 Si1 C47 114.0(4) . . ?
C50 Si1 C44 114.0(4) . . ?
C44 Si1 C47 110.7(5) . . ?
C7 C2 C1 122.6(4) . . ?
C3 C2 C1 121.3(4) . . ?
C3 C2 C7 116.0(4) . . ?
C27 C14 C15 119.5(4) . . ?
C27 C14 C1 121.2(4) . . ?
C15 C14 C1 119.3(4) . . ?
C14 C27 C22 120.2(4) . . ?
C14 C27 C26 122.4(4) . . ?
C26 C27 C22 117.4(4) . . ?
C22 C21 C28 120.8(4) . . ?
C20 C21 C22 120.0(4) . . ?
C20 C21 C28 119.2(4) . . ?
C21 C22 C27 119.7(4) . . ?
C21 C22 C23 121.4(4) . . ?
C23 C22 C27 118.9(4) . . ?
C14 C15 C20 119.9(4) . . ?
C14 C15 C16 122.5(4) . . ?
C16 C15 C20 117.5(4) . . ?
C13 C8 C1 120.6(4) . . ?
C9 C8 C1 124.0(4) . . ?
C9 C8 C13 115.3(4) . . ?
C2 C1 C14 119.5(4) . . ?
C8 C1 C2 122.2(4) . . ?
C8 C1 C14 118.3(4) . . ?
C28 C41 C36 119.0(4) . . ?
C28 C41 C40 122.6(4) . . ?
C40 C41 C36 118.4(4) . . ?
C21 C20 C15 120.5(4) . . ?
C21 C20 C19 121.4(4) . . ?
C15 C20 C19 118.1(4) . . ?
C35 C36 C41 120.1(4) . . ?
C35 C36 C37 122.4(4) . . ?
C37 C36 C41 117.5(4) . . ?
C4 C5 C6 116.6(4) . . ?
C4 C5 C53A 121.8(5) . . ?
C4 C5 C53 124.1(11) . . ?
C6 C5 C53A 121.6(5) . . ?
C6 C5 C53 119.2(11) . . ?
C41 C28 C21 118.7(4) . . ?
C29 C28 C21 120.0(4) . . ?
C29 C28 C41 121.1(4) . . ?
C22 C23 H23 119.2 . . ?
C24 C23 C22 121.6(4) . . ?
C24 C23 H23 119.2 . . ?
C27 C26 H26 119.1 . . ?
C25 C26 C27 121.7(4) . . ?
C25 C26 H26 119.1 . . ?
C11 C10 H10 119.6 . . ?
C9 C10 H10 119.6 . . ?
C9 C10 C11 120.8(4) . . ?
C2 C7 H7 119.3 . . ?
C6 C7 C2 121.4(4) . . ?
C6 C7 H7 119.3 . . ?
C35 C34 C29 119.2(4) . . ?
C35 C34 C33 122.1(4) . . ?
C33 C34 C29 118.7(4) . . ?
C10 C11 C57 121.2(4) . . ?
C12 C11 C10 116.6(4) . . ?
C12 C11 C57 122.2(4) . . ?
C28 C29 C34 119.9(4) . . ?
C28 C29 C30 123.2(4) . . ?
C30 C29 C34 116.9(4) . . ?
C5 C4 H4 119.4 . . ?
C3 C4 C5 121.3(4) . . ?
C3 C4 H4 119.4 . . ?
C11 C12 H12 118.9 . . ?
C13 C12 C11 122.1(4) . . ?
C13 C12 H12 118.9 . . ?
C8 C13 H13 119.2 . . ?
C12 C13 C8 121.7(4) . . ?
C12 C13 H13 119.2 . . ?
C15 C16 H16 119.1 . . ?
C17 C16 C15 121.7(4) . . ?
C17 C16 H16 119.1 . . ?
C2 C3 H3 118.7 . . ?
C4 C3 C2 122.7(4) . . ?
C4 C3 H3 118.7 . . ?
C29 C30 H30 118.3 . . ?
C31 C30 C29 123.4(4) . . ?
C31 C30 H30 118.3 . . ?
C5 C6 H6 119.0 . . ?
C7 C6 C5 122.0(4) . . ?
C7 C6 H6 119.0 . . ?
C8 C9 H9 118.3 . . ?
C10 C9 C8 123.4(4) . . ?
C10 C9 H9 118.3 . . ?
C36 C35 C34 120.7(4) . . ?
C36 C35 C42 118.5(4) . . ?
C34 C35 C42 120.9(4) . . ?
C26 C25 H25 119.7 . . ?
C26 C25 C24 120.7(4) . . ?
C24 C25 H25 119.7 . . ?
C36 C37 H37 119.2 . . ?
C38 C37 C36 121.6(4) . . ?
C38 C37 H37 119.2 . . ?
C16 C17 H17 119.6 . . ?
C16 C17 C18 120.8(5) . . ?
C18 C17 H17 119.6 . . ?
C41 C40 H40 119.1 . . ?
C39 C40 C41 121.8(4) . . ?
C39 C40 H40 119.1 . . ?
C20 C19 H19 119.0 . . ?
C18 C19 C20 122.0(4) . . ?
C18 C19 H19 119.0 . . ?
C37 C38 H38 119.7 . . ?
C37 C38 C39 120.6(5) . . ?
C39 C38 H38 119.7 . . ?
C43 C42 C35 172.3(6) . . ?
C23 C24 C25 119.7(4) . . ?
C23 C24 H24 120.2 . . ?
C25 C24 H24 120.2 . . ?
C5 C53A C56A 106.8(6) . . ?
C55A C53A C5 111.1(7) . . ?
C55A C53A C54A 109.4(8) . . ?
C55A C53A C56A 109.2(8) . . ?
C54A C53A C5 112.6(6) . . ?
C54A C53A C56A 107.6(9) . . ?
C34 C33 H33 119.4 . . ?
C32 C33 C34 121.1(4) . . ?
C32 C33 H33 119.4 . . ?
C40 C39 C38 120.1(5) . . ?
C40 C39 H39 120.0 . . ?
C38 C39 H39 120.0 . . ?
C11 C57 C59A 110.4(5) . . ?
C11 C57 C60 113.9(9) . . ?
C58A C57 C11 109.7(7) . . ?
C58A C57 C60A 111.9(8) . . ?
C58A C57 C59A 109.7(8) . . ?
C60A C57 C11 110.9(5) . . ?
C60A C57 C59A 104.1(7) . . ?
C59 C57 C11 113.7(10) . . ?
C59 C57 C58 118.1(15) . . ?
C59 C57 C60 101.3(14) . . ?
C58 C57 C11 107.0(13) . . ?
C58 C57 C60 102.4(14) . . ?
C42 C43 Si1 171.1(5) . . ?
C33 C32 H32 119.4 . . ?
C33 C32 C31 121.2(5) . . ?
C31 C32 H32 119.4 . . ?
C17 C18 H18 120.2 . . ?
C19 C18 C17 119.7(5) . . ?
C19 C18 H18 120.2 . . ?
C30 C31 C32 118.6(5) . . ?
C30 C31 H31 120.7 . . ?
C32 C31 H31 120.7 . . ?
Si1 C50 H50 107.8 . . ?
C52 C50 Si1 112.0(5) . . ?
C52 C50 H50 107.8 . . ?
C52 C50 C51 108.0(7) . . ?
C51 C50 Si1 113.3(5) . . ?
C51 C50 H50 107.8 . . ?
Si1 C47 H47 105.0 . . ?
C49 C47 Si1 116.5(7) . . ?
C49 C47 H47 105.0 . . ?
C49 C47 C48 110.8(9) . . ?
C48 C47 Si1 113.2(6) . . ?
C48 C47 H47 105.0 . . ?
C57 C58A H58A 109.5 . . ?
C57 C58A H58B 109.5 . . ?
C57 C58A H58C 109.5 . . ?
H58A C58A H58B 109.5 . . ?
H58A C58A H58C 109.5 . . ?
H58B C58A H58C 109.5 . . ?
C50 C52 H52A 109.5 . . ?
C50 C52 H52B 109.5 . . ?
C50 C52 H52C 109.5 . . ?
H52A C52 H52B 109.5 . . ?
H52A C52 H52C 109.5 . . ?
H52B C52 H52C 109.5 . . ?
C53A C55A H55A 109.5 . . ?
C53A C55A H55B 109.5 . . ?
C53A C55A H55C 109.5 . . ?
H55A C55A H55B 109.5 . . ?
H55A C55A H55C 109.5 . . ?
H55B C55A H55C 109.5 . . ?
C53A C54A H54A 109.5 . . ?
C53A C54A H54B 109.5 . . ?
C53A C54A H54C 109.5 . . ?
H54A C54A H54B 109.5 . . ?
H54A C54A H54C 109.5 . . ?
H54B C54A H54C 109.5 . . ?
C53A C56A H56A 109.5 . . ?
C53A C56A H56B 109.5 . . ?
C53A C56A H56C 109.5 . . ?
H56A C56A H56B 109.5 . . ?
H56A C56A H56C 109.5 . . ?
H56B C56A H56C 109.5 . . ?
C50 C51 H51A 109.5 . . ?
C50 C51 H51B 109.5 . . ?
C50 C51 H51C 109.5 . . ?
H51A C51 H51B 109.5 . . ?
H51A C51 H51C 109.5 . . ?
H51B C51 H51C 109.5 . . ?
C57 C60A H60A 109.5 . . ?
C57 C60A H60B 109.5 . . ?
C57 C60A H60C 109.5 . . ?
H60A C60A H60B 109.5 . . ?
H60A C60A H60C 109.5 . . ?
H60B C60A H60C 109.5 . . ?
C47 C49 H49A 109.5 . . ?
C47 C49 H49B 109.5 . . ?
C47 C49 H49C 109.5 . . ?
H49A C49 H49B 109.5 . . ?
H49A C49 H49C 109.5 . . ?
H49B C49 H49C 109.5 . . ?
C57 C59A H59A 109.5 . . ?
C57 C59A H59B 109.5 . . ?
C57 C59A H59C 109.5 . . ?
H59A C59A H59B 109.5 . . ?
H59A C59A H59C 109.5 . . ?
H59B C59A H59C 109.5 . . ?
Si1 C44 H44 93.3 . . ?
C46 C44 Si1 118.5(7) . . ?
C46 C44 H44 93.3 . . ?
C45 C44 Si1 121.9(8) . . ?
C45 C44 H44 93.3 . . ?
C45 C44 C46 118.6(10) . . ?
C44 C46 H46A 109.5 . . ?
C44 C46 H46B 109.5 . . ?
C44 C46 H46C 109.5 . . ?
H46A C46 H46B 109.5 . . ?
H46A C46 H46C 109.5 . . ?
H46B C46 H46C 109.5 . . ?
C47 C48 H48A 109.5 . . ?
C47 C48 H48B 109.5 . . ?
C47 C48 H48C 109.5 . . ?
H48A C48 H48B 109.5 . . ?
H48A C48 H48C 109.5 . . ?
H48B C48 H48C 109.5 . . ?
C57 C59 H59D 109.5 . . ?
C57 C59 H59E 109.5 . . ?
C57 C59 H59F 109.5 . . ?
H59D C59 H59E 109.5 . . ?
H59D C59 H59F 109.5 . . ?
H59E C59 H59F 109.5 . . ?
C57 C58 H58D 109.5 . . ?
C57 C58 H58E 109.5 . . ?
C57 C58 H58F 109.5 . . ?
H58D C58 H58E 109.5 . . ?
H58D C58 H58F 109.5 . . ?
H58E C58 H58F 109.5 . . ?
C57 C60 H60D 109.5 . . ?
C57 C60 H60E 109.5 . . ?
C57 C60 H60F 109.5 . . ?
H60D C60 H60E 109.5 . . ?
H60D C60 H60F 109.5 . . ?
H60E C60 H60F 109.5 . . ?
H54D C54 H54E 109.5 . . ?
H54D C54 H54F 109.5 . . ?
H54E C54 H54F 109.5 . . ?
C53 C54 H54D 109.5 . . ?
C53 C54 H54E 109.5 . . ?
C53 C54 H54F 109.5 . . ?
C5 C53 C56 104.8(16) . . ?
C54 C53 C5 110.0(15) . . ?
C54 C53 C56 110(2) . . ?
C55 C53 C5 113.6(18) . . ?
C55 C53 C54 109.4(19) . . ?
C55 C53 C56 109(2) . . ?
C53 C55 H55D 109.5 . . ?
C53 C55 H55E 109.5 . . ?
C53 C55 H55F 109.5 . . ?
H55D C55 H55E 109.5 . . ?
H55D C55 H55F 109.5 . . ?
H55E C55 H55F 109.5 . . ?
C53 C56 H56D 109.5 . . ?
C53 C56 H56E 109.5 . . ?
C53 C56 H56F 109.5 . . ?
H56D C56 H56E 109.5 . . ?
H56D C56 H56F 109.5 . . ?
H56E C56 H56F 109.5 . . ?
C44 C45 H45A 109.5 . . ?
C44 C45 H45B 109.5 . . ?
C44 C45 H45C 109.5 . . ?
H45A C45 H45B 109.5 . . ?
H45A C45 H45C 109.5 . . ?
H45B C45 H45C 109.5 . . ?

loop_
_geom_bond_atom_site_label_1
_geom_bond_atom_site_label_2
_geom_bond_distance
_geom_bond_site_symmetry_2
_geom_bond_publ_flag
Si1 C43 1.852(5) . ?
Si1 C50 1.847(7) . ?
Si1 C47 1.894(8) . ?
Si1 C44 1.872(9) . ?
C2 C1 1.457(6) . ?
C2 C7 1.408(6) . ?
C2 C3 1.380(6) . ?
C14 C27 1.407(6) . ?
C14 C15 1.420(6) . ?
C14 C1 1.487(5) . ?
C27 C22 1.439(5) . ?
C27 C26 1.430(6) . ?
C21 C22 1.412(6) . ?
C21 C20 1.398(6) . ?
C21 C28 1.508(5) . ?
C22 C23 1.420(6) . ?
C15 C20 1.430(6) . ?
C15 C16 1.422(6) . ?
C8 C1 1.452(6) . ?
C8 C13 1.409(6) . ?
C8 C9 1.389(6) . ?
C41 C36 1.451(6) . ?
C41 C28 1.399(6) . ?
C41 C40 1.414(7) . ?
C20 C19 1.436(6) . ?
C36 C35 1.398(7) . ?
C36 C37 1.433(7) . ?
C5 C4 1.390(6) . ?
C5 C6 1.394(7) . ?
C5 C53A 1.541(7) . ?
C5 C53 1.539(16) . ?
C28 C29 1.391(7) . ?
C23 H23 0.9500 . ?
C23 C24 1.350(6) . ?
C26 H26 0.9500 . ?
C26 C25 1.343(6) . ?
C10 H10 0.9500 . ?
C10 C11 1.401(6) . ?
C10 C9 1.368(6) . ?
C7 H7 0.9500 . ?
C7 C6 1.372(6) . ?
C34 C29 1.455(6) . ?
C34 C35 1.399(7) . ?
C34 C33 1.418(7) . ?
C11 C12 1.389(6) . ?
C11 C57 1.524(7) . ?
C29 C30 1.409(7) . ?
C4 H4 0.9500 . ?
C4 C3 1.378(6) . ?
C12 H12 0.9500 . ?
C12 C13 1.372(6) . ?
C13 H13 0.9500 . ?
C16 H16 0.9500 . ?
C16 C17 1.353(7) . ?
C3 H3 0.9500 . ?
C30 H30 0.9500 . ?
C30 C31 1.363(7) . ?
C6 H6 0.9500 . ?
C9 H9 0.9500 . ?
C35 C42 1.436(6) . ?
C25 H25 0.9500 . ?
C25 C24 1.429(6) . ?
C37 H37 0.9500 . ?
C37 C38 1.346(7) . ?
C17 H17 0.9500 . ?
C17 C18 1.410(7) . ?
C40 H40 0.9500 . ?
C40 C39 1.352(7) . ?
C19 H19 0.9500 . ?
C19 C18 1.337(7) . ?
C38 H38 0.9500 . ?
C38 C39 1.423(7) . ?
C42 C43 1.196(6) . ?
C24 H24 0.9500 . ?
C53A C55A 1.507(11) . ?
C53A C54A 1.512(10) . ?
C53A C56A 1.566(11) . ?
C33 H33 0.9500 . ?
C33 C32 1.356(7) . ?
C39 H39 0.9500 . ?
C57 C58A 1.503(10) . ?
C57 C60A 1.520(10) . ?
C57 C59A 1.554(10) . ?
C57 C59 1.497(15) . ?
C57 C58 1.514(16) . ?
C57 C60 1.575(16) . ?
C32 H32 0.9500 . ?
C32 C31 1.419(7) . ?
C18 H18 0.9500 . ?
C31 H31 0.9500 . ?
C50 H50 1.0000 . ?
C50 C52 1.527(9) . ?
C50 C51 1.560(10) . ?
C47 H47 1.0000 . ?
C47 C49 1.472(12) . ?
C47 C48 1.495(10) . ?
C58A H58A 0.9800 . ?
C58A H58B 0.9800 . ?
C58A H58C 0.9800 . ?
C52 H52A 0.9800 . ?
C52 H52B 0.9800 . ?
C52 H52C 0.9800 . ?
C55A H55A 0.9800 . ?
C55A H55B 0.9800 . ?
C55A H55C 0.9800 . ?
C54A H54A 0.9800 . ?
C54A H54B 0.9800 . ?
C54A H54C 0.9800 . ?
C56A H56A 0.9800 . ?
C56A H56B 0.9800 . ?
C56A H56C 0.9800 . ?
C51 H51A 0.9800 . ?
C51 H51B 0.9800 . ?
C51 H51C 0.9800 . ?
C60A H60A 0.9800 . ?
C60A H60B 0.9800 . ?
C60A H60C 0.9800 . ?
C49 H49A 0.9800 . ?
C49 H49B 0.9800 . ?
C49 H49C 0.9800 . ?
C59A H59A 0.9800 . ?
C59A H59B 0.9800 . ?
C59A H59C 0.9800 . ?
C44 H44 1.0000 . ?
C44 C46 1.470(9) . ?
C44 C45 1.393(9) . ?
C46 H46A 0.9800 . ?
C46 H46B 0.9800 . ?
C46 H46C 0.9800 . ?
C48 H48A 0.9800 . ?
C48 H48B 0.9800 . ?
C48 H48C 0.9800 . ?
C59 H59D 0.9800 . ?
C59 H59E 0.9800 . ?
C59 H59F 0.9800 . ?
C58 H58D 0.9800 . ?
C58 H58E 0.9800 . ?
C58 H58F 0.9800 . ?
C60 H60D 0.9800 . ?
C60 H60E 0.9800 . ?
C60 H60F 0.9800 . ?
C54 H54D 0.9800 . ?
C54 H54E 0.9800 . ?
C54 H54F 0.9800 . ?
C54 C53 1.510(18) . ?
C53 C55 1.501(18) . ?
C53 C56 1.563(19) . ?
C55 H55D 0.9800 . ?
C55 H55E 0.9800 . ?
C55 H55F 0.9800 . ?
C56 H56D 0.9800 . ?
C56 H56E 0.9800 . ?
C56 H56F 0.9800 . ?
C45 H45A 0.9800 . ?
C45 H45B 0.9800 . ?
C45 H45C 0.9800 . ?

loop_
_geom_torsion_atom_site_label_1
_geom_torsion_atom_site_label_2
_geom_torsion_atom_site_label_3
_geom_torsion_atom_site_label_4
_geom_torsion
_geom_torsion_site_symmetry_1
_geom_torsion_site_symmetry_2
_geom_torsion_site_symmetry_3
_geom_torsion_site_symmetry_4
_geom_torsion_publ_flag
C2 C7 C6 C5 1.6(8) . . . . ?
C14 C27 C22 C21 3.2(6) . . . . ?
C14 C27 C22 C23 -177.5(4) . . . . ?
C14 C27 C26 C25 177.5(5) . . . . ?
C14 C15 C20 C21 3.0(6) . . . . ?
C14 C15 C20 C19 -178.1(4) . . . . ?
C14 C15 C16 C17 179.6(5) . . . . ?
C27 C14 C15 C20 -3.3(6) . . . . ?
C27 C14 C15 C16 174.2(4) . . . . ?
C27 C14 C1 C2 -65.7(6) . . . . ?
C27 C14 C1 C8 117.2(5) . . . . ?
C27 C22 C23 C24 -0.5(7) . . . . ?
C27 C26 C25 C24 0.4(8) . . . . ?
C21 C22 C23 C24 178.9(5) . . . . ?
C21 C20 C19 C18 176.1(5) . . . . ?
C21 C28 C29 C34 177.3(4) . . . . ?
C21 C28 C29 C30 -0.8(7) . . . . ?
C22 C27 C26 C25 -3.1(6) . . . . ?
C22 C21 C20 C15 0.5(6) . . . . ?
C22 C21 C20 C19 -178.4(4) . . . . ?
C22 C21 C28 C41 -92.1(5) . . . . ?
C22 C21 C28 C29 92.9(5) . . . . ?
C22 C23 C24 C25 -2.3(8) . . . . ?
C15 C14 C27 C22 0.3(6) . . . . ?
C15 C14 C27 C26 179.7(4) . . . . ?
C15 C14 C1 C2 115.3(5) . . . . ?
C15 C14 C1 C8 -61.8(5) . . . . ?
C15 C20 C19 C18 -2.8(7) . . . . ?
C15 C16 C17 C18 -0.2(8) . . . . ?
C1 C2 C7 C6 179.0(4) . . . . ?
C1 C2 C3 C4 -179.4(4) . . . . ?
C1 C14 C27 C22 -178.8(4) . . . . ?
C1 C14 C27 C26 0.7(6) . . . . ?
C1 C14 C15 C20 175.7(4) . . . . ?
C1 C14 C15 C16 -6.7(6) . . . . ?
C1 C8 C13 C12 179.5(4) . . . . ?
C1 C8 C9 C10 -178.4(4) . . . . ?
C41 C36 C35 C34 2.2(7) . . . . ?
C41 C36 C35 C42 -178.4(4) . . . . ?
C41 C36 C37 C38 -0.8(7) . . . . ?
C41 C28 C29 C34 2.5(7) . . . . ?
C41 C28 C29 C30 -175.7(4) . . . . ?
C41 C40 C39 C38 -0.7(8) . . . . ?
C20 C21 C22 C27 -3.5(6) . . . . ?
C20 C21 C22 C23 177.2(4) . . . . ?
C20 C21 C28 C41 88.7(5) . . . . ?
C20 C21 C28 C29 -86.3(5) . . . . ?
C20 C15 C16 C17 -2.8(7) . . . . ?
C20 C19 C18 C17 -0.3(9) . . . . ?
C36 C41 C28 C21 -175.3(4) . . . . ?
C36 C41 C28 C29 -0.4(6) . . . . ?
C36 C41 C40 C39 2.3(7) . . . . ?
C36 C37 C38 C39 2.6(8) . . . . ?
C5 C4 C3 C2 -0.6(7) . . . . ?
C28 C21 C22 C27 177.3(4) . . . . ?
C28 C21 C22 C23 -2.0(6) . . . . ?
C28 C21 C20 C15 179.7(4) . . . . ?
C28 C21 C20 C19 0.8(7) . . . . ?
C28 C41 C36 C35 -1.9(6) . . . . ?
C28 C41 C36 C37 177.9(4) . . . . ?
C28 C41 C40 C39 -177.1(4) . . . . ?
C28 C29 C30 C31 177.1(5) . . . . ?
C26 C27 C22 C21 -176.3(4) . . . . ?
C26 C27 C22 C23 3.1(6) . . . . ?
C26 C25 C24 C23 2.4(8) . . . . ?
C10 C11 C12 C13 0.7(7) . . . . ?
C10 C11 C57 C58A 73.2(9) . . . . ?
C10 C11 C57 C60A -50.9(8) . . . . ?
C10 C11 C57 C59A -165.7(8) . . . . ?
C10 C11 C57 C59 -128.5(15) . . . . ?
C10 C11 C57 C58 99.3(12) . . . . ?
C10 C11 C57 C60 -13.2(13) . . . . ?
C7 C2 C1 C14 156.0(4) . . . . ?
C7 C2 C1 C8 -27.0(6) . . . . ?
C7 C2 C3 C4 2.5(7) . . . . ?
C34 C29 C30 C31 -1.1(7) . . . . ?
C34 C33 C32 C31 0.2(8) . . . . ?
C11 C10 C9 C8 0.2(7) . . . . ?
C11 C12 C13 C8 -2.3(7) . . . . ?
C29 C34 C35 C36 -0.2(7) . . . . ?
C29 C34 C35 C42 -179.5(4) . . . . ?
C29 C34 C33 C32 1.5(7) . . . . ?
C29 C30 C31 C32 2.9(8) . . . . ?
C4 C5 C6 C7 0.4(7) . . . . ?
C4 C5 C53A C55A 137.5(9) . . . . ?
C4 C5 C53A C54A 14.3(11) . . . . ?
C4 C5 C53A C56A -103.5(9) . . . . ?
C4 C5 C53 C54 42(3) . . . . ?
C4 C5 C53 C55 165(2) . . . . ?
C4 C5 C53 C56 -76(2) . . . . ?
C12 C11 C57 C58A -104.0(8) . . . . ?
C12 C11 C57 C60A 131.9(7) . . . . ?
C12 C11 C57 C59A 17.0(9) . . . . ?
C12 C11 C57 C59 54.3(15) . . . . ?
C12 C11 C57 C58 -78.0(12) . . . . ?
C12 C11 C57 C60 169.6(12) . . . . ?
C13 C8 C1 C2 151.6(4) . . . . ?
C13 C8 C1 C14 -31.3(6) . . . . ?
C13 C8 C9 C10 -1.6(7) . . . . ?
C16 C15 C20 C21 -174.7(4) . . . . ?
C16 C15 C20 C19 4.2(6) . . . . ?
C16 C17 C18 C19 1.8(9) . . . . ?
C3 C2 C1 C14 -21.9(6) . . . . ?
C3 C2 C1 C8 155.1(4) . . . . ?
C3 C2 C7 C6 -3.0(6) . . . . ?
C6 C5 C4 C3 -0.9(7) . . . . ?
C6 C5 C53A C55A -44.7(11) . . . . ?
C6 C5 C53A C54A -167.9(8) . . . . ?
C6 C5 C53A C56A 74.3(10) . . . . ?
C6 C5 C53 C54 -135(2) . . . . ?
C6 C5 C53 C55 -12(3) . . . . ?
C6 C5 C53 C56 107(2) . . . . ?
C9 C8 C1 C2 -31.8(7) . . . . ?
C9 C8 C1 C14 145.3(4) . . . . ?
C9 C8 C13 C12 2.6(6) . . . . ?
C9 C10 C11 C12 0.4(7) . . . . ?
C9 C10 C11 C57 -177.0(4) . . . . ?
C35 C36 C37 C38 179.0(5) . . . . ?
C35 C34 C29 C28 -2.2(6) . . . . ?
C35 C34 C29 C30 176.1(4) . . . . ?
C35 C34 C33 C32 -175.6(5) . . . . ?
C37 C36 C35 C34 -177.6(4) . . . . ?
C37 C36 C35 C42 1.7(7) . . . . ?
C37 C38 C39 C40 -1.8(8) . . . . ?
C40 C41 C36 C35 178.6(4) . . . . ?
C40 C41 C36 C37 -1.6(6) . . . . ?
C40 C41 C28 C21 4.1(7) . . . . ?
C40 C41 C28 C29 179.0(4) . . . . ?
C53A C5 C4 C3 177.0(5) . . . . ?
C53A C5 C6 C7 -177.5(5) . . . . ?
C33 C34 C29 C28 -179.3(4) . . . . ?
C33 C34 C29 C30 -1.1(6) . . . . ?
C33 C34 C35 C36 176.9(4) . . . . ?
C33 C34 C35 C42 -2.4(7) . . . . ?
C33 C32 C31 C30 -2.4(8) . . . . ?
C57 C11 C12 C13 178.1(4) . . . . ?
C43 Si1 C50 C52 62.3(6) . . . . ?
C43 Si1 C50 C51 -60.1(5) . . . . ?
C43 Si1 C47 C49 58.0(7) . . . . ?
C43 Si1 C47 C48 -171.8(9) . . . . ?
C43 Si1 C44 C46 -40.7(10) . . . . ?
C43 Si1 C44 C45 127.8(10) . . . . ?
C50 Si1 C47 C49 175.0(6) . . . . ?
C50 Si1 C47 C48 -54.8(10) . . . . ?
C50 Si1 C44 C46 -157.4(8) . . . . ?
C50 Si1 C44 C45 11.1(12) . . . . ?
C47 Si1 C50 C52 -53.9(6) . . . . ?
C47 Si1 C50 C51 -176.3(5) . . . . ?
C47 Si1 C44 C46 72.5(9) . . . . ?
C47 Si1 C44 C45 -119.0(11) . . . . ?
C44 Si1 C50 C52 177.6(6) . . . . ?
C44 Si1 C50 C51 55.2(6) . . . . ?
C44 Si1 C47 C49 -54.8(7) . . . . ?
C44 Si1 C47 C48 75.4(10) . . . . ?
C53 C5 C4 C3 -178.6(13) . . . . ?
C53 C5 C6 C7 178.2(12) . . . . ?
